data_2007803
loop_
_publ_author_name
'Mague, Joel T.'
'Apblett, Allen W.'
'Walker, Edwin H.'

_publ_section_title
;
 Metal Alkoxycarboxylate Complexes. I.
 Poly[aquabis(methoxyacetato)(nitrato)neodymium(III)]
;
_journal_issue 11
_journal_name_full 'Acta Crystallographica Section C'
_journal_page_first 1588
_journal_page_last 1590
_journal_paper_doi 10.1107/S0108270198006921
_journal_volume 54
_journal_year 1998
_chemical_formula_iupac '[Nd (C3 H5 O3)2 (N O3) (H2 O1)]'
_chemical_formula_structural 'Nd (C3 H5 O3)2 (O H2) (N O3)'
_chemical_formula_sum 'C6 H12 N Nd O10'
_chemical_formula_weight 402.41
_chemical_name_systematic
;
catena-Bis(methoxyacetato)nitratoaquoneodymium(III)
;
_space_group_IT_number 14
_symmetry_cell_setting monoclinic
_symmetry_space_group_name_Hall '-P 2ybc'
_symmetry_space_group_name_H-M 'P 1 21/c 1'
_audit_creation_method SHELXL
_cell_angle_alpha 90.00
_cell_angle_beta 90.081(2)
_cell_angle_gamma 90.00
_cell_formula_units_Z 4
_cell_length_a 6.2457(11)
_cell_length_b 11.9757(9)
_cell_length_c 17.1228(14)
_cell_measurement_reflns_used 23
_cell_measurement_temperature 293(2)
_cell_measurement_theta_max 17.76
_cell_measurement_theta_min 12.23
_cell_volume 1280.7(3)
_computing_cell_refinement 'CAD-4 Software'
_computing_data_collection 'CAD-4 Software (Enraf-Nonius, 1989)'
_computing_data_reduction 'XCAD-4 (Harms & Wocadlo, 1987)'
_computing_molecular_graphics 'SHELXTL-Plus (Siemens, 1994)'
_computing_publication_material SHELXTL-Plus
_computing_structure_refinement 'SHELXL93 (Sheldrick, 1993)'
_computing_structure_solution 'SHELXS86 (Sheldrick, 1990)'
_diffrn_ambient_temperature 293(2)
_diffrn_measurement_device_type 'Enraf-Nonius CAD-4'
_diffrn_measurement_method \q/2\q
_diffrn_radiation_monochromator graphite
_diffrn_radiation_source 'fine-focus sealed tube'
_diffrn_radiation_type MoK\a
_diffrn_radiation_wavelength 0.71073
_diffrn_reflns_av_R_equivalents 0.021
_diffrn_reflns_av_sigmaI/netI 0.036
_diffrn_reflns_limit_h_max 7
_diffrn_reflns_limit_h_min 0
_diffrn_reflns_limit_k_max 14
_diffrn_reflns_limit_k_min 0
_diffrn_reflns_limit_l_max 20
_diffrn_reflns_limit_l_min -20
_diffrn_reflns_number 2465
_diffrn_reflns_theta_max 25
_diffrn_reflns_theta_min 2.08
_diffrn_standards_decay_% -5.3
_diffrn_standards_interval_time 120
_diffrn_standards_number 2
_exptl_absorpt_coefficient_mu 4.098
_exptl_absorpt_correction_T_max 0.483
_exptl_absorpt_correction_T_min 0.412
_exptl_absorpt_correction_type integration
_exptl_crystal_colour 'Light purple'
_exptl_crystal_density_diffrn 2.087
_exptl_crystal_density_meas 2.1
_exptl_crystal_density_method flotation
_exptl_crystal_description Block
_exptl_crystal_F_000 780
_exptl_crystal_size_max 0.33
_exptl_crystal_size_mid 0.33
_exptl_crystal_size_min 0.23
_refine_diff_density_max 1.781
_refine_diff_density_min -0.738
_refine_ls_extinction_method none
_refine_ls_goodness_of_fit_all 1.167
_refine_ls_goodness_of_fit_ref 1.222
_refine_ls_hydrogen_treatment 'H atoms: see below'
_refine_ls_matrix_type full
_refine_ls_number_parameters 165
_refine_ls_number_reflns 2245
_refine_ls_number_restraints 0
_refine_ls_restrained_S_all 1.167
_refine_ls_restrained_S_obs 1.222
_refine_ls_R_factor_all 0.048
_refine_ls_R_factor_gt 0.033
_refine_ls_shift/su_max -0.001
_refine_ls_shift/su_mean 0.000
_refine_ls_structure_factor_coef Fsqd
_refine_ls_weighting_details 'w = 1/[\s^2^(Fo^2^)+(0.0540P)^2^+1.1239P] where P = (Fo^2^+2Fc^2^)/3'
_refine_ls_weighting_scheme calc
_refine_ls_wR_factor_all 0.094
_refine_ls_wR_factor_ref 0.088
_reflns_number_gt 1823
_reflns_number_total 2245
_reflns_threshold_expression I>2\s(I)
_cod_data_source_file fg1460.cif
_cod_data_source_block aa106
_cod_depositor_comments
;
The following automatic conversions were performed:
'_symmetry_cell_setting' value 'Monoclinic' changed to 'monoclinic'
according to '/home/saulius/struct/CIF-dictionaries/cif_core.dic'
dictionary named 'cif_core.dic' version 2.4.1 from 2010-06-29.

Automatic conversion script
Id: cif_fix_enum 1527 2010-12-29 10:47:43Z saulius 

The following automatic conversions were performed:

'_symmetry_cell_setting' value 'Monoclinic' changed to 'monoclinic'
according to /home/saulius/struct/CIF-dictionaries/cif_core.dic
dictionary named 'cif_core.dic' version 2.4.1 from 2010-06-29.

Automatic conversion script
Id: cif_fix_values 1715 2011-07-08 13:25:40Z adriana 

The following automatic conversions were performed:

'_refine_ls_weighting_scheme' value 'calc w =
1/[\s^2^(Fo^2^)+(0.0540P)^2^+1.1239P] where P = (Fo^2^+2Fc^2^)/3' was
changed to 'calc'. New tag '_refine_ls_weighting_details' was
created. The value of the new tag was set to 'w =
1/[\s^2^(Fo^2^)+(0.0540P)^2^+1.1239P] where P = (Fo^2^+2Fc^2^)/3'.

Automatic conversion script
Id: cif_fix_values 3143 2015-03-26 13:38:13Z robertas 
;
_cod_original_sg_symbol_H-M 'P 21/c'
_cod_database_code 2007803

loop_
_symmetry_equiv_pos_as_xyz
'x, y, z'
'-x, y+1/2, -z+1/2'
'-x, -y, -z'
'x, -y-1/2, z-1/2'

loop_
_atom_site_aniso_label
_atom_site_aniso_U_11
_atom_site_aniso_U_22
_atom_site_aniso_U_33
_atom_site_aniso_U_12
_atom_site_aniso_U_13
_atom_site_aniso_U_23
Nd 0.0144(2) 0.0216(2) 0.0291(2) -0.00068(11) 0.00126(12) -0.00036(12)
O1 0.035(3) 0.025(2) 0.044(3) 0.000(2) 0.016(2) 0.000(2)
O2 0.013(2) 0.035(2) 0.033(2) -0.001(2) -0.004(2) -0.004(2)
O3 0.031(2) 0.028(2) 0.038(2) -0.004(2) 0.012(2) -0.005(2)
O4 0.017(2) 0.055(3) 0.049(3) 0.004(2) -0.001(2) -0.015(2)
O5 0.010(2) 0.063(3) 0.044(3) 0.005(2) -0.001(2) -0.014(2)
O6 0.049(3) 0.023(2) 0.041(2) -0.004(2) 0.010(2) 0.000(2)
C1 0.034(3) 0.026(3) 0.026(3) 0.003(3) 0.000(2) 0.001(2)
C2 0.028(3) 0.025(3) 0.040(3) -0.007(3) 0.005(3) 0.000(3)
C3 0.041(4) 0.037(3) 0.041(4) -0.001(3) 0.019(3) -0.005(3)
C4 0.009(3) 0.029(3) 0.041(3) 0.004(2) -0.003(2) -0.003(3)
C5 0.015(3) 0.050(4) 0.034(3) -0.002(3) 0.001(2) -0.006(3)
C6 0.028(3) 0.066(5) 0.033(3) 0.003(3) -0.006(3) -0.008(3)
N 0.028(3) 0.038(3) 0.042(3) -0.004(2) 0.002(2) -0.011(3)
O7 0.077(4) 0.069(4) 0.053(3) -0.019(3) -0.015(3) -0.022(3)
O8 0.039(3) 0.048(3) 0.038(2) -0.009(2) -0.001(2) 0.002(2)
O9 0.057(3) 0.037(3) 0.044(3) -0.015(2) -0.004(2) -0.002(2)
O10 0.032(2) 0.030(2) 0.052(3) 0.002(2) 0.012(2) 0.004(2)

loop_
_atom_site_label
_atom_site_fract_x
_atom_site_fract_y
_atom_site_fract_z
_atom_site_U_iso_or_equiv
_atom_site_thermal_displace_type
_atom_site_calc_flag
_atom_site_refinement_flags
_atom_site_occupancy
_atom_site_disorder_group
_atom_site_type_symbol
Nd 0.57205(4) 0.62524(3) 0.28419(2) 0.02171(14) Uani d . 1 . Nd
O1 0.5748(6) 0.4218(4) 0.2966(3) 0.0346(10) Uani d . 1 . O
O2 0.7216(6) 0.5352(3) 0.1582(2) 0.0269(9) Uani d . 1 . O
O3 0.3475(7) 0.5356(3) 0.3939(2) 0.0322(10) Uani d . 1 . O
O4 1.2611(6) 0.5739(4) 0.2127(3) 0.0401(11) Uani d . 1 . O
O5 0.9544(6) 0.5970(4) 0.2765(3) 0.0391(11) Uani d . 1 . O
O6 0.3865(8) 0.2650(3) 0.3149(3) 0.0378(11) Uani d . 1 . O
C1 0.4260(10) 0.3665(5) 0.3278(3) 0.0288(13) Uani d . 1 . C
C2 0.2800(10) 0.4231(5) 0.3838(4) 0.0309(13) Uani d . 1 . C
H2A 0.1345(10) 0.4214(5) 0.3640(4) 0.037 Uiso calc R 1 . H
H2B 0.2828(10) 0.3845(5) 0.4336(4) 0.037 Uiso calc R 1 . H
C3 0.2433(11) 0.5895(6) 0.4582(4) 0.039(2) Uani d . 1 . C
H3A 0.293(5) 0.6650(13) 0.4624(16) 0.047 Uiso calc R 1 . H
H3B 0.276(6) 0.550(2) 0.5056(5) 0.047 Uiso calc R 1 . H
H3C 0.0914(13) 0.589(3) 0.4498(13) 0.047 Uiso calc R 1 . H
C4 1.0589(8) 0.5762(5) 0.2160(4) 0.0264(13) Uani d . 1 . C
C5 0.9417(9) 0.5532(6) 0.1421(4) 0.0330(14) Uani d . 1 . C
H5A 0.9573(9) 0.6161(6) 0.1069(4) 0.040 Uiso calc R 1 . H
H5B 1.0016(9) 0.4877(6) 0.1170(4) 0.040 Uiso calc R 1 . H
C6 0.6053(11) 0.5141(7) 0.0881(4) 0.042(2) Uani d . 1 . C
H6A 0.460(2) 0.495(4) 0.1007(4) 0.051 Uiso calc R 1 . H
H6B 0.671(5) 0.453(3) 0.0606(14) 0.051 Uiso calc R 1 . H
H6C 0.607(6) 0.5796(14) 0.0559(12) 0.051 Uiso calc R 1 . H
N 0.7894(8) 0.7598(5) 0.4096(3) 0.0360(12) Uani d . 1 . N
O7 0.8842(10) 0.8090(5) 0.4619(3) 0.066(2) Uani d . 1 . O
O8 0.7027(8) 0.6669(4) 0.4217(3) 0.0420(11) Uani d . 1 . O
O9 0.7777(8) 0.7987(4) 0.3411(3) 0.0456(12) Uani d . 1 . O
O10 0.2978(7) 0.7697(4) 0.3198(3) 0.0382(10) Uani d . 1 . O
H1W 0.3120 0.8305 0.2923 0.046 Uiso d R 1 . H
H2W 0.1889 0.7452 0.3318 0.046 Uiso d R 1 . H

loop_
_atom_type_symbol
_atom_type_description
_atom_type_scat_dispersion_real
_atom_type_scat_dispersion_imag
_atom_type_scat_source
C C 0.0033 0.0016 'International Tables Vol C Tables 4.2.6.8 and 6.1.1.4'
H H 0.0000 0.0000 'International Tables Vol C Tables 4.2.6.8 and 6.1.1.4'
N N 0.0061 0.0033 'International Tables Vol C Tables 4.2.6.8 and 6.1.1.4'
O O 0.0106 0.0060 'International Tables Vol C Tables 4.2.6.8 and 6.1.1.4'
Nd Nd -0.1943 3.0179 'International Tables Vol C Tables 4.2.6.8 and 6.1.1.4'

loop_
_geom_angle_atom_site_label_1
_geom_angle_atom_site_label_2
_geom_angle_atom_site_label_3
_geom_angle_site_symmetry_1
_geom_angle_site_symmetry_3
_geom_angle
O4 Nd O6 1_455 2_655 84.5(2)
O4 Nd O5 1_455 . 138.02(15)
O6 Nd O5 2_655 . 87.2(2)
O4 Nd O1 1_455 . 78.0(2)
O6 Nd O1 2_655 . 139.11(14)
O5 Nd O1 . . 81.9(2)
O4 Nd O10 1_455 . 75.3(2)
O6 Nd O10 2_655 . 76.44(14)
O5 Nd O10 . . 141.7(2)
O1 Nd O10 . . 132.06(14)
O4 Nd O8 1_455 . 142.2(2)
O6 Nd O8 2_655 . 119.0(2)
O5 Nd O8 . . 76.2(2)
O1 Nd O8 . . 96.5(2)
O10 Nd O8 . . 81.8(2)
O4 Nd O3 1_455 . 79.8(2)
O6 Nd O3 2_655 . 149.89(15)
O5 Nd O3 . . 121.3(2)
O1 Nd O3 . . 61.71(13)
O10 Nd O3 . . 74.79(13)
O8 Nd O3 . . 65.23(15)
O4 Nd O2 1_455 . 76.02(13)
O6 Nd O2 2_655 . 70.20(13)
O5 Nd O2 . . 62.49(13)
O1 Nd O2 . . 69.80(13)
O10 Nd O2 . . 137.49(14)
O8 Nd O2 . . 137.63(14)
O3 Nd O2 . . 129.12(13)
O4 Nd O9 1_455 . 142.6(2)
O6 Nd O9 2_655 . 69.97(15)
O5 Nd O9 . . 69.4(2)
O1 Nd O9 . . 138.8(2)
O10 Nd O9 . . 72.5(2)
O8 Nd O9 . . 49.1(2)
O3 Nd O9 . . 108.97(14)
O2 Nd O9 . . 117.47(14)
C1 O1 Nd . . 123.7(4)
C5 O2 C6 . . 110.9(5)
C5 O2 Nd . . 116.7(3)
C6 O2 Nd . . 126.3(4)
C2 O3 C3 . . 112.6(5)
C2 O3 Nd . . 117.9(3)
C3 O3 Nd . . 128.3(4)
C4 O4 Nd . 1_655 141.9(4)
C4 O5 Nd . . 126.2(4)
C1 O6 Nd . 2_645 140.9(4)
O6 C1 O1 . . 125.2(6)
O6 C1 C2 . . 115.6(5)
O1 C1 C2 . . 119.1(5)
O3 C2 C1 . . 109.2(5)
O5 C4 O4 . . 124.4(6)
O5 C4 C5 . . 119.0(5)
O4 C4 C5 . . 116.6(5)
O2 C5 C4 . . 109.8(5)
O7 N O8 . . 120.9(6)
O7 N O9 . . 121.9(6)
O8 N O9 . . 117.2(5)
N O8 Nd . . 99.1(3)
N O9 Nd . . 94.6(3)
H2W O10 H1W . . 124
H2W O10 Nd . . 114
H1W O10 Nd . . 112

loop_
_geom_bond_atom_site_label_1
_geom_bond_atom_site_label_2
_geom_bond_site_symmetry_2
_geom_bond_distance
_geom_bond_publ_flag
Nd O4 1_455 2.375(4) ?
Nd O6 2_655 2.398(4) ?
Nd O5 . 2.416(4) ?
Nd O1 . 2.446(5) ?
Nd O10 . 2.510(4) ?
Nd O8 . 2.541(5) ?
Nd O3 . 2.579(4) ?
Nd O2 . 2.587(4) ?
Nd O9 . 2.629(4) ?
O1 C1 . 1.261(7) ?
O2 C5 . 1.419(7) ?
O2 C6 . 1.425(7) ?
O3 C2 . 1.422(7) ?
O3 C3 . 1.433(7) ?
O4 C4 . 1.264(7) ?
O4 Nd 1_655 2.375(4) ?
O5 C4 . 1.250(7) ?
O6 C1 . 1.259(7) ?
O6 Nd 2_645 2.398(4) ?
C1 C2 . 1.488(8) ?
C4 C5 . 1.486(8) ?
N O7 . 1.225(7) ?
N O8 . 1.254(7) ?
N O9 . 1.265(7) ?
O10 H2W . 0.77 ?
O10 H1W . 0.87 ?

loop_
_geom_hbond_atom_site_label_D
_geom_hbond_atom_site_label_H
_geom_hbond_atom_site_label_A
_geom_hbond_site_symmetry_D
_geom_hbond_site_symmetry_H
_geom_hbond_site_symmetry_A
_geom_hbond_distance_DH
_geom_hbond_distance_HA
_geom_hbond_distance_DA
_geom_hbond_angle_DHA
_geom_hbond_publ_flag
O10 H1W O1 1_555 1_555 2_655 0.87 2.00 2.816(7) 154 y
O10 H2W O5 1_555 1_555 1_455 0.77 2.49 3.069(7) 134 y
